data_1564668
loop_
_publ_author_name
'Tian, Jingye'
'Shi, Donglei'
'Zhang, Yanhui'
'Li, Xiaokang'
'Xinming, Li'
'Teng, Hao'
'James, Tony D.'
'Li, Jian'
'Guo, Yuan'

_publ_section_title
;
 &#x000D; Stress response decay with aging visualized using a dual-channel
 logic-based fluorescent probe&#x000D;
;
_journal_name_full 'Chemical Science'
_journal_paper_doi 10.1039/D1SC04162B
_journal_year 2021
_chemical_formula_moiety 'C35 H30 N4 O3 S, O'
_chemical_formula_sum 'C35 H30 N4 O4 S'
_chemical_formula_weight 602.69
_space_group_crystal_system monoclinic
_space_group_IT_number 15
_space_group_name_Hall '-C 2yc'
_space_group_name_H-M_alt 'C 1 2/c 1'
_atom_sites_solution_hydrogens mixed
_audit_creation_date 2019-03-11
_audit_creation_method
;
Olex2 1.2
(compiled 2018.05.29 svn.r3508 for OlexSys, GUI svn.r5506)
;
_audit_update_record
;
2020-07-24 deposited with the CCDC.	2021-09-17 downloaded from the CCDC.
;
_cell_angle_alpha 90
_cell_angle_beta 117.634(9)
_cell_angle_gamma 90
_cell_formula_units_Z 8
_cell_length_a 23.381(7)
_cell_length_b 19.573(7)
_cell_length_c 15.988(5)
_cell_measurement_reflns_used 592
_cell_measurement_temperature 296(2)
_cell_measurement_theta_max 18.036
_cell_measurement_theta_min 2.530
_cell_volume 6482(4)
_computing_cell_refinement 'SAINT v7.68A (Bruker, 2009)'
_computing_data_reduction 'SAINT v7.68A (Bruker, 2009)'
_computing_molecular_graphics 'Olex2 (Dolomanov et al., 2009)'
_computing_publication_material 'Olex2 (Dolomanov et al., 2009)'
_computing_structure_refinement 'ShelXL (Sheldrick, 2015)'
_computing_structure_solution 'SHELXS-97 (Sheldrick, 2008)'
_diffrn_ambient_temperature 296.15
_diffrn_measured_fraction_theta_full 0.997
_diffrn_measured_fraction_theta_max 0.997
_diffrn_measurement_device_type 'Bruker APEX-II CCD'
_diffrn_measurement_method '\f and \w scans'
_diffrn_radiation_monochromator graphite
_diffrn_radiation_type MoK\a
_diffrn_radiation_wavelength 0.71073
_diffrn_reflns_av_R_equivalents 0.1629
_diffrn_reflns_av_unetI/netI 0.2034
_diffrn_reflns_Laue_measured_fraction_full 0.997
_diffrn_reflns_Laue_measured_fraction_max 0.997
_diffrn_reflns_limit_h_max 27
_diffrn_reflns_limit_h_min -27
_diffrn_reflns_limit_k_max 23
_diffrn_reflns_limit_k_min -21
_diffrn_reflns_limit_l_max 16
_diffrn_reflns_limit_l_min -19
_diffrn_reflns_number 15991
_diffrn_reflns_point_group_measured_fraction_full 0.997
_diffrn_reflns_point_group_measured_fraction_max 0.997
_diffrn_reflns_theta_full 25.027
_diffrn_reflns_theta_max 25.027
_diffrn_reflns_theta_min 2.330
_diffrn_standards_number 0
_exptl_absorpt_coefficient_mu 0.143
_exptl_absorpt_correction_T_max 0.7453
_exptl_absorpt_correction_T_min 0.5737
_exptl_absorpt_correction_type multi-scan
_exptl_absorpt_process_details
'SADABS-2008/1 (Bruker,2008) was used for absorption correction. wR2(int) was 0.0695 before and 0.0508 after correction. The Ratio of minimum to maximum transmission is 0.7698. The \l/2 correction factor is 0.0015.'
_exptl_crystal_colour colourless
_exptl_crystal_colour_primary colourless
_exptl_crystal_density_diffrn 1.235
_exptl_crystal_density_method 'not measured'
_exptl_crystal_description block
_exptl_crystal_F_000 2528
_refine_diff_density_max 0.775
_refine_diff_density_min -0.434
_refine_diff_density_rms 0.096
_refine_ls_extinction_coef 0.0020(4)
_refine_ls_extinction_expression Fc^*^=kFc[1+0.001xFc^2^\l^3^/sin(2\q)]^-1/4^
_refine_ls_extinction_method 'SHELXL-2018/3 (Sheldrick 2018)'
_refine_ls_goodness_of_fit_ref 0.903
_refine_ls_hydrogen_treatment constr
_refine_ls_matrix_type full
_refine_ls_number_parameters 410
_refine_ls_number_reflns 5714
_refine_ls_number_restraints 12
_refine_ls_restrained_S_all 0.910
_refine_ls_R_factor_all 0.2701
_refine_ls_R_factor_gt 0.0975
_refine_ls_shift/su_max 0.000
_refine_ls_shift/su_mean 0.000
_refine_ls_structure_factor_coef Fsqd
_refine_ls_weighting_details 'w=1/[\s^2^(Fo^2^)+(0.1600P)^2^] where P=(Fo^2^+2Fc^2^)/3'
_refine_ls_weighting_scheme calc
_refine_ls_wR_factor_gt 0.2388
_refine_ls_wR_factor_ref 0.3382
_reflns_Friedel_coverage 0.000
_reflns_number_gt 1744
_reflns_number_total 5714
_reflns_threshold_expression 'I > 2\s(I)'
_cod_data_source_file d1sc04162b2.cif
_cod_data_source_block xb1928
_cod_database_code 1564668
_shelx_shelxl_version_number 2018/3
_shelx_space_group_comment
;
The symmetry employed for this shelxl refinement is uniquely defined
by the following loop, which should always be used as a source of
symmetry information in preference to the above space-group names.
They are only intended as comments.
;
_olex2_refinement_description
;
1. Fixed Uiso
 At 1.2 times of:
  All C(H) groups, All C(H,H) groups, All N(H,H) groups
 At 1.5 times of:
  All C(H,H,H) groups
2. Uiso/Uaniso restraints and constraints
Uanis(O4A) \\sim Ueq, Uanis(O4) \\sim Ueq: with sigma of 0.01 and sigma for
terminal atoms of 0.02
3. Others
 Sof(O4A)=1-FVAR(1)
 Sof(O4)=FVAR(1)
4.a Rotating group:
 N3(H3A,H3B)
4.b Secondary CH2 refined with riding coordinates:
 C24(H24A,H24B), C28(H28A,H28B), C29(H29A,H29B), C30(H30A,H30B), C33(H33A,
 H33B), C36(H36A,H36B), C43(H43A,H43B)
4.c Aromatic/amide H refined with riding coordinates:
 C9(H9), C14(H14), C16(H16), C32(H32), C34(H34), C35(H35), C38(H38), C39(H39),
 C40(H40), C41(H41), C42(H42)
4.d Idealised Me refined as rotating group:
 C37(H37A,H37B,H37C)
;
_olex2_submission_special_instructions 'No special instructions were received'

loop_
_space_group_symop_operation_xyz
'x, y, z'
'-x, y, -z+1/2'
'x+1/2, y+1/2, z'
'-x+1/2, y+1/2, -z+1/2'
'-x, -y, -z'
'x, -y, z-1/2'
'-x+1/2, -y+1/2, -z'
'x+1/2, -y+1/2, z-1/2'

loop_
_atom_site_label
_atom_site_type_symbol
_atom_site_fract_x
_atom_site_fract_y
_atom_site_fract_z
_atom_site_U_iso_or_equiv
_atom_site_adp_type
_atom_site_occupancy
_atom_site_site_symmetry_order
_atom_site_calc_flag
_atom_site_refinement_flags_posn
_atom_site_refinement_flags_adp
_atom_site_refinement_flags_occupancy
_atom_site_disorder_assembly
_atom_site_disorder_group
S1 S 0.22205(11) 1.07951(10) 0.53927(17) 0.0890(8) Uani 1 1 d . . . . .
O1 O 0.2517(2) 0.7626(2) 0.3920(3) 0.0729(14) Uani 1 1 d . . . . .
O2 O 0.5376(3) 0.8432(3) 0.6545(5) 0.114(2) Uani 1 1 d . . . . .
O3 O 0.1646(2) 0.9572(2) 0.4674(4) 0.0789(15) Uani 1 1 d . . . . .
N1 N 0.3342(3) 1.0651(3) 0.5462(5) 0.081(2) Uani 1 1 d . . . . .
N2 N 0.4304(3) 0.8180(3) 0.5575(5) 0.0724(18) Uani 1 1 d . . . . .
N3 N 0.4191(3) 0.7780(4) 0.6229(5) 0.097(2) Uani 1 1 d . . . . .
H3A H 0.435678 0.737362 0.626707 0.117 Uiso 1 1 d GR . . . .
H3B H 0.437570 0.795823 0.679711 0.117 Uiso 1 1 d GR . . . .
N4 N 0.3065(3) 0.5728(3) 0.2577(4) 0.0802(19) Uani 1 1 d . . . . .
C5 C 0.2722(3) 0.9611(3) 0.4927(5) 0.0628(19) Uani 1 1 d . . . . .
C7 C 0.3606(3) 0.7591(3) 0.4097(5) 0.0594(19) Uani 1 1 d . . . . .
C8 C 0.3206(3) 0.8608(3) 0.4579(5) 0.0579(18) Uani 1 1 d . . . . .
C9 C 0.2099(3) 0.8577(4) 0.4326(5) 0.063(2) Uani 1 1 d . . . . .
H9 H 0.172058 0.833007 0.415179 0.075 Uiso 1 1 calc R . . . .
C10 C 0.3790(3) 0.8272(3) 0.4587(6) 0.066(2) Uani 1 1 d . . . . .
C11 C 0.2143(3) 0.9226(4) 0.4628(5) 0.068(2) Uani 1 1 d . . . . .
C12 C 0.2999(3) 0.7308(3) 0.3775(5) 0.063(2) Uani 1 1 d . . . . .
C13 C 0.2794(3) 0.6690(4) 0.3278(5) 0.065(2) Uani 1 1 d . . . . .
C14 C 0.4027(3) 0.7203(3) 0.3905(5) 0.068(2) Uani 1 1 d . . . . .
H14 H 0.444032 0.737543 0.410707 0.081 Uiso 1 1 calc R . . . .
C16 C 0.3249(3) 0.9279(3) 0.4912(5) 0.067(2) Uani 1 1 d . . . . .
H16 H 0.363877 0.951106 0.512932 0.080 Uiso 1 1 calc R . . . .
C17 C 0.4143(4) 0.8723(4) 0.4229(7) 0.065(2) Uani 1 1 d . . . . .
C18 C 0.2625(3) 0.8276(4) 0.4274(5) 0.0623(19) Uani 1 1 d . . . . .
C19 C 0.3253(4) 0.6324(4) 0.3123(5) 0.065(2) Uani 1 1 d . . . . .
C20 C 0.2813(4) 1.0329(4) 0.5261(5) 0.066(2) Uani 1 1 d . . . . .
C21 C 0.3889(4) 0.6590(4) 0.3448(5) 0.068(2) Uani 1 1 d . . . . .
C23 C 0.4887(5) 0.8483(4) 0.5781(8) 0.084(3) Uani 1 1 d . . . . .
C24 C 0.1045(3) 0.9223(4) 0.4363(6) 0.082(2) Uani 1 1 d . . . . .
H24A H 0.109522 0.882611 0.475436 0.098 Uiso 1 1 calc R . . . .
H24B H 0.087983 0.907553 0.371257 0.098 Uiso 1 1 calc R . . . .
C26 C 0.4765(4) 0.8833(4) 0.4889(7) 0.072(2) Uani 1 1 d . . . . .
C27 C 0.3314(4) 1.1324(4) 0.5756(6) 0.085(2) Uani 1 1 d . . . . .
C28 C 0.4386(4) 0.6205(4) 0.3289(6) 0.086(3) Uani 1 1 d . . . . .
H28A H 0.468039 0.597973 0.387101 0.104 Uiso 1 1 calc R . . . .
H28B H 0.463447 0.652676 0.312629 0.104 Uiso 1 1 calc R . . . .
C29 C 0.2109(3) 0.6438(4) 0.2912(6) 0.080(2) Uani 1 1 d . . . . .
H29A H 0.205429 0.624391 0.342905 0.096 Uiso 1 1 calc R . . . .
H29B H 0.181324 0.681967 0.265777 0.096 Uiso 1 1 calc R . . . .
C30 C 0.1948(4) 0.5906(5) 0.2155(7) 0.107(3) Uani 1 1 d . . . . .
H30A H 0.155716 0.566832 0.205631 0.128 Uiso 1 1 calc R . . . .
H30B H 0.186359 0.613019 0.156801 0.128 Uiso 1 1 calc R . . . .
C31 C 0.2753(4) 1.1488(4) 0.5782(6) 0.080(2) Uani 1 1 d . . . . .
C32 C 0.5187(4) 0.9231(5) 0.4709(8) 0.092(3) Uani 1 1 d . . . . .
H32 H 0.560377 0.931520 0.518139 0.111 Uiso 1 1 calc R . . . .
C33 C 0.3558(5) 0.5284(4) 0.2575(7) 0.105(3) Uani 1 1 d . . . . .
H33A H 0.336381 0.497570 0.204025 0.126 Uiso 1 1 calc R . . . .
H33B H 0.373878 0.501089 0.314573 0.126 Uiso 1 1 calc R . . . .
C34 C 0.3913(4) 0.8987(4) 0.3324(7) 0.080(2) Uani 1 1 d . . . . .
H34 H 0.349481 0.890550 0.285338 0.095 Uiso 1 1 calc R . . . .
C35 C 0.2639(5) 1.2116(5) 0.6061(6) 0.098(3) Uani 1 1 d . . . . .
H35 H 0.225511 1.220997 0.608116 0.117 Uiso 1 1 calc R . . . .
C36 C 0.2470(5) 0.5406(5) 0.2398(7) 0.106(3) Uani 1 1 d . . . . .
H36A H 0.252960 0.515267 0.295456 0.128 Uiso 1 1 calc R . . . .
H36B H 0.234972 0.508302 0.188319 0.128 Uiso 1 1 calc R . . . .
C37 C 0.0596(4) 0.9738(5) 0.4454(7) 0.112(3) Uani 1 1 d . . . . .
H37A H 0.064217 1.017023 0.420861 0.168 Uiso 1 1 calc GR . . . .
H37B H 0.070221 0.978827 0.510767 0.168 Uiso 1 1 calc GR . . . .
H37C H 0.015834 0.958235 0.410522 0.168 Uiso 1 1 calc GR . . . .
C38 C 0.3791(5) 1.1808(5) 0.6024(8) 0.116(3) Uani 1 1 d . . . . .
H38 H 0.418253 1.171340 0.603009 0.140 Uiso 1 1 calc R . . . .
C39 C 0.4982(5) 0.9493(5) 0.3842(9) 0.096(3) Uani 1 1 d . . . . .
H39 H 0.526263 0.974477 0.369892 0.115 Uiso 1 1 calc R . . . .
C40 C 0.4356(5) 0.9387(4) 0.3167(7) 0.093(3) Uani 1 1 d . . . . .
H40 H 0.421672 0.958883 0.257756 0.112 Uiso 1 1 calc R . . . .
C41 C 0.3101(6) 1.2579(6) 0.6301(7) 0.115(4) Uani 1 1 d . . . . .
H41 H 0.303558 1.300932 0.648801 0.138 Uiso 1 1 calc R . . . .
C42 C 0.3666(6) 1.2449(4) 0.6286(7) 0.124(4) Uani 1 1 d . . . . .
H42 H 0.397424 1.279187 0.645229 0.149 Uiso 1 1 calc R . . . .
C43 C 0.4093(5) 0.5679(5) 0.2517(7) 0.107(3) Uani 1 1 d . . . . .
H43A H 0.442647 0.536384 0.256340 0.128 Uiso 1 1 calc R . . . .
H43B H 0.392316 0.590518 0.190900 0.128 Uiso 1 1 calc R . . . .
O4 O 0.4368(6) 0.6976(6) 0.8024(8) 0.115(7) Uani 0.500(16) 1 d . U P A 1
O4A O 0.4033(8) 0.6735(7) 0.8793(16) 0.203(10) Uani 0.500(16) 1 d . U P A 2

loop_
_atom_site_aniso_label
_atom_site_aniso_U_11
_atom_site_aniso_U_22
_atom_site_aniso_U_33
_atom_site_aniso_U_23
_atom_site_aniso_U_13
_atom_site_aniso_U_12
S1 0.0970(17) 0.0705(14) 0.1211(19) -0.0040(13) 0.0689(15) 0.0146(12)
O1 0.062(3) 0.051(3) 0.111(4) -0.011(3) 0.045(3) -0.002(2)
O2 0.062(4) 0.145(6) 0.110(5) 0.009(4) 0.017(4) -0.004(4)
O3 0.067(3) 0.069(3) 0.116(4) 0.004(3) 0.056(3) 0.014(3)
N1 0.081(5) 0.063(4) 0.117(6) -0.022(4) 0.061(4) -0.007(3)
N2 0.059(4) 0.068(4) 0.094(5) 0.006(4) 0.038(4) 0.003(3)
N3 0.093(5) 0.093(5) 0.110(6) 0.024(4) 0.050(5) 0.004(4)
N4 0.085(5) 0.062(4) 0.095(5) -0.010(4) 0.043(4) 0.007(4)
C5 0.074(5) 0.051(4) 0.080(5) 0.003(4) 0.050(5) 0.006(4)
C7 0.047(4) 0.053(4) 0.080(5) -0.004(4) 0.031(4) 0.003(3)
C8 0.049(4) 0.050(4) 0.075(5) 0.000(4) 0.028(4) 0.006(3)
C9 0.048(4) 0.061(5) 0.087(6) 0.001(4) 0.039(4) 0.000(3)
C10 0.053(5) 0.058(5) 0.085(6) 0.001(4) 0.031(5) -0.002(4)
C11 0.067(5) 0.060(5) 0.097(6) 0.007(4) 0.054(5) 0.009(4)
C12 0.061(5) 0.054(4) 0.082(6) -0.002(4) 0.040(4) 0.014(4)
C13 0.068(5) 0.055(4) 0.078(5) 0.005(4) 0.039(4) 0.000(4)
C14 0.054(4) 0.056(4) 0.096(6) -0.009(4) 0.037(4) -0.003(4)
C16 0.056(5) 0.062(5) 0.091(6) -0.008(4) 0.041(4) -0.003(4)
C17 0.061(5) 0.055(4) 0.085(6) -0.011(4) 0.038(5) 0.007(4)
C18 0.060(5) 0.056(4) 0.070(5) -0.002(4) 0.029(4) -0.006(4)
C19 0.084(6) 0.050(4) 0.063(5) 0.006(4) 0.036(5) 0.009(4)
C20 0.074(5) 0.057(5) 0.077(6) 0.005(4) 0.045(5) 0.017(4)
C21 0.071(5) 0.056(5) 0.081(6) -0.003(4) 0.039(5) 0.009(4)
C23 0.067(6) 0.073(5) 0.126(9) -0.013(6) 0.056(6) -0.004(5)
C24 0.061(5) 0.073(5) 0.119(7) 0.009(5) 0.048(5) 0.004(4)
C26 0.059(6) 0.061(5) 0.109(7) -0.008(5) 0.050(6) -0.004(4)
C27 0.093(7) 0.070(6) 0.097(7) -0.013(5) 0.051(6) 0.007(5)
C28 0.090(6) 0.071(5) 0.096(7) -0.008(5) 0.041(5) 0.021(5)
C29 0.075(5) 0.065(5) 0.097(6) -0.005(5) 0.038(5) -0.011(4)
C30 0.092(7) 0.098(7) 0.118(8) -0.033(6) 0.039(6) -0.031(6)
C31 0.099(6) 0.054(5) 0.098(6) -0.006(4) 0.055(5) -0.003(4)
C32 0.086(7) 0.086(6) 0.115(9) -0.023(6) 0.056(7) -0.012(5)
C33 0.115(8) 0.073(6) 0.121(8) -0.024(5) 0.050(7) 0.011(6)
C34 0.083(6) 0.064(5) 0.105(8) -0.006(5) 0.055(6) -0.007(4)
C35 0.111(8) 0.072(6) 0.111(8) -0.015(5) 0.053(7) 0.007(6)
C36 0.114(8) 0.076(6) 0.123(8) -0.025(6) 0.049(7) -0.015(6)
C37 0.090(6) 0.108(7) 0.164(9) 0.012(6) 0.082(7) 0.028(5)
C38 0.116(8) 0.081(7) 0.169(10) -0.037(6) 0.080(7) -0.018(6)
C39 0.095(8) 0.085(6) 0.134(10) -0.020(6) 0.075(8) -0.025(5)
C40 0.115(8) 0.074(6) 0.113(8) 0.005(5) 0.072(7) 0.001(5)
C41 0.123(9) 0.094(8) 0.123(9) -0.020(6) 0.051(8) 0.038(7)
C42 0.163(11) 0.058(6) 0.132(9) -0.044(6) 0.052(8) -0.019(6)
C43 0.102(7) 0.098(7) 0.119(8) -0.014(6) 0.051(7) 0.028(6)
O4 0.110(10) 0.117(10) 0.114(10) -0.035(7) 0.048(8) -0.004(7)
O4A 0.156(13) 0.104(10) 0.346(19) 0.051(11) 0.113(12) -0.019(9)

loop_
_atom_type_symbol
_atom_type_description
_atom_type_scat_dispersion_real
_atom_type_scat_dispersion_imag
_atom_type_scat_source
C C 0.0033 0.0016 'International Tables Vol C Tables 4.2.6.8 and 6.1.1.4'
H H 0.0000 0.0000 'International Tables Vol C Tables 4.2.6.8 and 6.1.1.4'
N N 0.0061 0.0033 'International Tables Vol C Tables 4.2.6.8 and 6.1.1.4'
O O 0.0106 0.0060 'International Tables Vol C Tables 4.2.6.8 and 6.1.1.4'
S S 0.1246 0.1234 'International Tables Vol C Tables 4.2.6.8 and 6.1.1.4'

loop_
_geom_angle_atom_site_label_1
_geom_angle_atom_site_label_2
_geom_angle_atom_site_label_3
_geom_angle
_geom_angle_site_symmetry_1
_geom_angle_site_symmetry_3
_geom_angle_publ_flag
C31 S1 C20 88.6(4) . . ?
C18 O1 C12 118.4(5) . . ?
C11 O3 C24 117.7(6) . . ?
C20 N1 C27 110.7(7) . . ?
N3 N2 C10 120.9(6) . . ?
C23 N2 N3 124.0(8) . . ?
C23 N2 C10 115.0(7) . . ?
N2 N3 H3A 109.0 . . ?
N2 N3 H3B 111.9 . . ?
H3A N3 H3B 107.4 . . ?
C19 N4 C33 118.9(7) . . ?
C19 N4 C36 119.1(7) . . ?
C36 N4 C33 115.9(7) . . ?
C11 C5 C20 125.3(6) . . ?
C16 C5 C11 117.0(6) . . ?
C16 C5 C20 117.6(7) . . ?
C12 C7 C10 123.0(6) . . ?
C12 C7 C14 114.2(6) . . ?
C14 C7 C10 122.7(6) . . ?
C16 C8 C10 119.9(6) . . ?
C18 C8 C10 122.6(6) . . ?
C18 C8 C16 117.5(6) . . ?
C11 C9 H9 120.2 . . ?
C11 C9 C18 119.6(6) . . ?
C18 C9 H9 120.2 . . ?
N2 C10 C7 110.0(6) . . ?
N2 C10 C8 110.1(6) . . ?
N2 C10 C17 99.3(6) . . ?
C7 C10 C8 110.0(6) . . ?
C17 C10 C7 113.6(6) . . ?
C17 C10 C8 113.4(6) . . ?
O3 C11 C5 114.6(6) . . ?
C9 C11 O3 123.9(7) . . ?
C9 C11 C5 121.6(6) . . ?
O1 C12 C13 112.9(6) . . ?
C7 C12 O1 121.8(6) . . ?
C7 C12 C13 125.3(6) . . ?
C12 C13 C29 121.5(7) . . ?
C19 C13 C12 116.8(7) . . ?
C19 C13 C29 121.7(7) . . ?
C7 C14 H14 117.0 . . ?
C21 C14 C7 125.9(7) . . ?
C21 C14 H14 117.0 . . ?
C5 C16 C8 122.1(6) . . ?
C5 C16 H16 119.0 . . ?
C8 C16 H16 119.0 . . ?
C26 C17 C10 112.3(8) . . ?
C26 C17 C34 120.4(8) . . ?
C34 C17 C10 127.2(8) . . ?
O1 C18 C8 123.2(6) . . ?
O1 C18 C9 114.7(6) . . ?
C8 C18 C9 122.1(7) . . ?
N4 C19 C13 119.4(7) . . ?
N4 C19 C21 120.2(7) . . ?
C13 C19 C21 120.1(7) . . ?
N1 C20 S1 115.8(6) . . ?
N1 C20 C5 121.0(6) . . ?
C5 C20 S1 123.1(6) . . ?
C14 C21 C19 117.6(7) . . ?
C14 C21 C28 121.6(7) . . ?
C19 C21 C28 120.9(7) . . ?
O2 C23 N2 124.3(9) . . ?
O2 C23 C26 131.7(8) . . ?
N2 C23 C26 104.0(8) . . ?
O3 C24 H24A 110.7 . . ?
O3 C24 H24B 110.7 . . ?
O3 C24 C37 105.3(6) . . ?
H24A C24 H24B 108.8 . . ?
C37 C24 H24A 110.7 . . ?
C37 C24 H24B 110.7 . . ?
C17 C26 C23 109.3(8) . . ?
C17 C26 C32 122.4(9) . . ?
C32 C26 C23 128.3(9) . . ?
C31 C27 N1 115.0(8) . . ?
C31 C27 C38 118.6(8) . . ?
C38 C27 N1 126.3(8) . . ?
C21 C28 H28A 109.0 . . ?
C21 C28 H28B 109.0 . . ?
C21 C28 C43 112.8(7) . . ?
H28A C28 H28B 107.8 . . ?
C43 C28 H28A 109.0 . . ?
C43 C28 H28B 109.0 . . ?
C13 C29 H29A 109.4 . . ?
C13 C29 H29B 109.4 . . ?
H29A C29 H29B 108.0 . . ?
C30 C29 C13 111.2(7) . . ?
C30 C29 H29A 109.4 . . ?
C30 C29 H29B 109.4 . . ?
C29 C30 H30A 109.1 . . ?
C29 C30 H30B 109.1 . . ?
H30A C30 H30B 107.9 . . ?
C36 C30 C29 112.4(7) . . ?
C36 C30 H30A 109.1 . . ?
C36 C30 H30B 109.1 . . ?
C27 C31 S1 109.9(6) . . ?
C27 C31 C35 123.6(8) . . ?
C35 C31 S1 126.5(8) . . ?
C26 C32 H32 120.6 . . ?
C39 C32 C26 118.8(9) . . ?
C39 C32 H32 120.6 . . ?
N4 C33 H33A 109.2 . . ?
N4 C33 H33B 109.2 . . ?
N4 C33 C43 112.1(7) . . ?
H33A C33 H33B 107.9 . . ?
C43 C33 H33A 109.2 . . ?
C43 C33 H33B 109.2 . . ?
C17 C34 H34 122.2 . . ?
C17 C34 C40 115.5(8) . . ?
C40 C34 H34 122.2 . . ?
C31 C35 H35 121.6 . . ?
C41 C35 C31 116.8(9) . . ?
C41 C35 H35 121.6 . . ?
N4 C36 C30 111.8(7) . . ?
N4 C36 H36A 109.3 . . ?
N4 C36 H36B 109.3 . . ?
C30 C36 H36A 109.3 . . ?
C30 C36 H36B 109.3 . . ?
H36A C36 H36B 107.9 . . ?
C24 C37 H37A 109.5 . . ?
C24 C37 H37B 109.5 . . ?
C24 C37 H37C 109.5 . . ?
H37A C37 H37B 109.5 . . ?
H37A C37 H37C 109.5 . . ?
H37B C37 H37C 109.5 . . ?
C27 C38 H38 121.3 . . ?
C27 C38 C42 117.5(10) . . ?
C42 C38 H38 121.3 . . ?
C32 C39 H39 120.2 . . ?
C32 C39 C40 119.6(9) . . ?
C40 C39 H39 120.2 . . ?
C34 C40 H40 118.4 . . ?
C39 C40 C34 123.1(9) . . ?
C39 C40 H40 118.4 . . ?
C35 C41 H41 118.8 . . ?
C35 C41 C42 122.5(10) . . ?
C42 C41 H41 118.8 . . ?
C38 C42 H42 119.5 . . ?
C41 C42 C38 121.0(10) . . ?
C41 C42 H42 119.5 . . ?
C28 C43 C33 112.1(8) . . ?
C28 C43 H43A 109.2 . . ?
C28 C43 H43B 109.2 . . ?
C33 C43 H43A 109.2 . . ?
C33 C43 H43B 109.2 . . ?
H43A C43 H43B 107.9 . . ?

loop_
_geom_bond_atom_site_label_1
_geom_bond_atom_site_label_2
_geom_bond_distance
_geom_bond_site_symmetry_2
_geom_bond_publ_flag
S1 C20 1.752(7) . ?
S1 C31 1.749(8) . ?
O1 C12 1.398(7) . ?
O1 C18 1.367(8) . ?
O2 C23 1.231(9) . ?
O3 C11 1.376(7) . ?
O3 C24 1.429(8) . ?
N1 C20 1.289(8) . ?
N1 C27 1.409(9) . ?
N2 N3 1.423(8) . ?
N2 C10 1.486(9) . ?
N2 C23 1.379(9) . ?
N3 H3A 0.8745 . ?
N3 H3B 0.8775 . ?
N4 C19 1.400(9) . ?
N4 C33 1.444(9) . ?
N4 C36 1.430(10) . ?
C5 C11 1.423(9) . ?
C5 C16 1.403(9) . ?
C5 C20 1.483(9) . ?
C7 C10 1.504(9) . ?
C7 C12 1.382(9) . ?
C7 C14 1.384(9) . ?
C8 C10 1.512(9) . ?
C8 C16 1.404(9) . ?
C8 C18 1.375(8) . ?
C9 H9 0.9300 . ?
C9 C11 1.346(9) . ?
C9 C18 1.400(9) . ?
C10 C17 1.491(10) . ?
C12 C13 1.404(9) . ?
C13 C19 1.403(9) . ?
C13 C29 1.512(9) . ?
C14 H14 0.9300 . ?
C14 C21 1.363(9) . ?
C16 H16 0.9300 . ?
C17 C26 1.361(9) . ?
C17 C34 1.388(10) . ?
C19 C21 1.428(9) . ?
C21 C28 1.503(9) . ?
C23 C26 1.486(11) . ?
C24 H24A 0.9700 . ?
C24 H24B 0.9700 . ?
C24 C37 1.511(10) . ?
C26 C32 1.387(11) . ?
C27 C31 1.369(10) . ?
C27 C38 1.373(11) . ?
C28 H28A 0.9700 . ?
C28 H28B 0.9700 . ?
C28 C43 1.505(10) . ?
C29 H29A 0.9700 . ?
C29 H29B 0.9700 . ?
C29 C30 1.506(10) . ?
C30 H30A 0.9700 . ?
C30 H30B 0.9700 . ?
C30 C36 1.471(11) . ?
C31 C35 1.375(10) . ?
C32 H32 0.9300 . ?
C32 C39 1.341(11) . ?
C33 H33A 0.9700 . ?
C33 H33B 0.9700 . ?
C33 C43 1.509(11) . ?
C34 H34 0.9300 . ?
C34 C40 1.411(11) . ?
C35 H35 0.9300 . ?
C35 C41 1.323(12) . ?
C36 H36A 0.9700 . ?
C36 H36B 0.9700 . ?
C37 H37A 0.9600 . ?
C37 H37B 0.9600 . ?
C37 H37C 0.9600 . ?
C38 H38 0.9300 . ?
C38 C42 1.395(12) . ?
C39 H39 0.9300 . ?
C39 C40 1.374(11) . ?
C40 H40 0.9300 . ?
C41 H41 0.9300 . ?
C41 C42 1.357(13) . ?
C42 H42 0.9300 . ?
C43 H43A 0.9700 . ?
C43 H43B 0.9700 . ?

loop_
_geom_torsion_atom_site_label_1
_geom_torsion_atom_site_label_2
_geom_torsion_atom_site_label_3
_geom_torsion_atom_site_label_4
_geom_torsion
_geom_torsion_site_symmetry_1
_geom_torsion_site_symmetry_2
_geom_torsion_site_symmetry_3
_geom_torsion_site_symmetry_4
_geom_torsion_publ_flag
S1 C31 C35 C41 -177.8(8) . . . . ?
O1 C12 C13 C19 -178.3(6) . . . . ?
O1 C12 C13 C29 3.0(10) . . . . ?
O2 C23 C26 C17 178.1(8) . . . . ?
O2 C23 C26 C32 -3.4(15) . . . . ?
N1 C27 C31 S1 -1.9(10) . . . . ?
N1 C27 C31 C35 179.1(8) . . . . ?
N1 C27 C38 C42 179.6(9) . . . . ?
N2 C10 C17 C26 3.3(7) . . . . ?
N2 C10 C17 C34 179.4(7) . . . . ?
N2 C23 C26 C17 0.0(8) . . . . ?
N2 C23 C26 C32 178.4(7) . . . . ?
N3 N2 C10 C7 -61.5(8) . . . . ?
N3 N2 C10 C8 59.8(8) . . . . ?
N3 N2 C10 C17 179.1(6) . . . . ?
N3 N2 C23 O2 1.4(12) . . . . ?
N3 N2 C23 C26 179.8(6) . . . . ?
N4 C19 C21 C14 174.5(7) . . . . ?
N4 C19 C21 C28 -5.6(10) . . . . ?
N4 C33 C43 C28 54.8(10) . . . . ?
C7 C10 C17 C26 -113.4(7) . . . . ?
C7 C10 C17 C34 62.7(9) . . . . ?
C7 C12 C13 C19 1.8(11) . . . . ?
C7 C12 C13 C29 -176.9(7) . . . . ?
C7 C14 C21 C19 0.9(12) . . . . ?
C7 C14 C21 C28 -179.1(7) . . . . ?
C8 C10 C17 C26 120.0(7) . . . . ?
C8 C10 C17 C34 -63.8(10) . . . . ?
C10 N2 C23 O2 -176.0(7) . . . . ?
C10 N2 C23 C26 2.3(8) . . . . ?
C10 C7 C12 O1 -2.8(11) . . . . ?
C10 C7 C12 C13 177.1(7) . . . . ?
C10 C7 C14 C21 -178.5(7) . . . . ?
C10 C8 C16 C5 -179.4(7) . . . . ?
C10 C8 C18 O1 -2.5(11) . . . . ?
C10 C8 C18 C9 175.9(7) . . . . ?
C10 C17 C26 C23 -2.2(8) . . . . ?
C10 C17 C26 C32 179.2(7) . . . . ?
C10 C17 C34 C40 -178.3(7) . . . . ?
C11 O3 C24 C37 -177.4(6) . . . . ?
C11 C5 C16 C8 2.7(11) . . . . ?
C11 C5 C20 S1 3.6(10) . . . . ?
C11 C5 C20 N1 -175.6(7) . . . . ?
C11 C9 C18 O1 -177.4(6) . . . . ?
C11 C9 C18 C8 4.1(11) . . . . ?
C12 O1 C18 C8 -6.5(10) . . . . ?
C12 O1 C18 C9 175.0(6) . . . . ?
C12 C7 C10 N2 115.9(7) . . . . ?
C12 C7 C10 C8 -5.4(10) . . . . ?
C12 C7 C10 C17 -133.7(7) . . . . ?
C12 C7 C14 C21 -0.3(11) . . . . ?
C12 C13 C19 N4 -175.7(6) . . . . ?
C12 C13 C19 C21 -1.1(10) . . . . ?
C12 C13 C29 C30 161.5(7) . . . . ?
C13 C19 C21 C14 -0.1(10) . . . . ?
C13 C19 C21 C28 179.9(7) . . . . ?
C13 C29 C30 C36 43.6(10) . . . . ?
C14 C7 C10 N2 -66.0(9) . . . . ?
C14 C7 C10 C8 172.7(7) . . . . ?
C14 C7 C10 C17 44.3(10) . . . . ?
C14 C7 C12 O1 179.0(6) . . . . ?
C14 C7 C12 C13 -1.1(11) . . . . ?
C14 C21 C28 C43 -161.0(8) . . . . ?
C16 C5 C11 O3 178.9(6) . . . . ?
C16 C5 C11 C9 -1.3(11) . . . . ?
C16 C5 C20 S1 -175.8(5) . . . . ?
C16 C5 C20 N1 5.0(11) . . . . ?
C16 C8 C10 N2 65.2(8) . . . . ?
C16 C8 C10 C7 -173.5(6) . . . . ?
C16 C8 C10 C17 -45.0(10) . . . . ?
C16 C8 C18 O1 178.9(6) . . . . ?
C16 C8 C18 C9 -2.7(11) . . . . ?
C17 C26 C32 C39 -2.9(12) . . . . ?
C17 C34 C40 C39 2.5(11) . . . . ?
C18 O1 C12 C7 9.1(10) . . . . ?
C18 O1 C12 C13 -170.8(6) . . . . ?
C18 C8 C10 N2 -113.3(7) . . . . ?
C18 C8 C10 C7 8.0(10) . . . . ?
C18 C8 C10 C17 136.5(7) . . . . ?
C18 C8 C16 C5 -0.8(10) . . . . ?
C18 C9 C11 O3 177.8(6) . . . . ?
C18 C9 C11 C5 -2.0(11) . . . . ?
C19 N4 C33 C43 -42.2(11) . . . . ?
C19 N4 C36 C30 43.4(11) . . . . ?
C19 C13 C29 C30 -17.2(10) . . . . ?
C19 C21 C28 C43 19.0(11) . . . . ?
C20 S1 C31 C27 1.7(7) . . . . ?
C20 S1 C31 C35 -179.3(8) . . . . ?
C20 N1 C27 C31 1.0(10) . . . . ?
C20 N1 C27 C38 180.0(9) . . . . ?
C20 C5 C11 O3 -0.5(10) . . . . ?
C20 C5 C11 C9 179.3(7) . . . . ?
C20 C5 C16 C8 -177.8(7) . . . . ?
C21 C28 C43 C33 -42.8(10) . . . . ?
C23 N2 C10 C7 116.0(7) . . . . ?
C23 N2 C10 C8 -122.7(7) . . . . ?
C23 N2 C10 C17 -3.4(7) . . . . ?
C23 C26 C32 C39 178.8(8) . . . . ?
C24 O3 C11 C5 178.6(6) . . . . ?
C24 O3 C11 C9 -1.3(11) . . . . ?
C26 C17 C34 C40 -2.4(10) . . . . ?
C26 C32 C39 C40 2.8(13) . . . . ?
C27 N1 C20 S1 0.4(9) . . . . ?
C27 N1 C20 C5 179.6(7) . . . . ?
C27 C31 C35 C41 1.0(14) . . . . ?
C27 C38 C42 C41 1.9(16) . . . . ?
C29 C13 C19 N4 3.0(10) . . . . ?
C29 C13 C19 C21 177.6(6) . . . . ?
C29 C30 C36 N4 -57.3(11) . . . . ?
C31 S1 C20 N1 -1.2(6) . . . . ?
C31 S1 C20 C5 179.6(6) . . . . ?
C31 C27 C38 C42 -1.5(14) . . . . ?
C31 C35 C41 C42 -0.6(16) . . . . ?
C32 C39 C40 C34 -2.7(13) . . . . ?
C33 N4 C19 C13 -167.8(7) . . . . ?
C33 N4 C19 C21 17.6(10) . . . . ?
C33 N4 C36 C30 -164.2(8) . . . . ?
C34 C17 C26 C23 -178.6(6) . . . . ?
C34 C17 C26 C32 2.8(11) . . . . ?
C35 C41 C42 C38 -0.9(18) . . . . ?
C36 N4 C19 C13 -16.2(10) . . . . ?
C36 N4 C19 C21 169.2(7) . . . . ?
C36 N4 C33 C43 165.3(8) . . . . ?
C38 C27 C31 S1 179.1(7) . . . . ?
C38 C27 C31 C35 0.1(14) . . . . ?
